data_4344600
loop_
_publ_author_name
'Deb, Tapash'
'Zakharov, Lev'
'Falaise, Cl\'ement'
'Nyman, May'

_publ_section_title
;
 Structure and Solution Speciation of U(IV) Linked Phosphomolybdate
 (Mo(V)) Clusters.
;
_journal_issue 2
_journal_name_full 'Inorganic chemistry'
_journal_page_first 755
_journal_page_last 761
_journal_paper_doi 10.1021/acs.inorgchem.5b02229
_journal_volume 55
_journal_year 2016
_chemical_formula_moiety 'Mo6 O31 P4, O4 P -3, 3(Na +), 3(H2 O)'
_chemical_formula_sum 'Mo6 Na3 O38 P5'
_chemical_formula_weight 1407.46
_chemical_name_systematic
;
 ?
;
_space_group_crystal_system triclinic
_space_group_IT_number 2
_space_group_name_Hall '-P 1'
_space_group_name_H-M_alt 'P -1'
_symmetry_space_group_name_Hall '-P 1'
_symmetry_space_group_name_H-M 'P -1'
_audit_creation_date 2015-11-18
_audit_creation_method
;
Olex2 1.2
(compiled 2015.09.30 svn.r3233 for OlexSys, GUI svn.r5103)
;
_cell_angle_alpha 108.612(5)
_cell_angle_beta 115.266(4)
_cell_angle_gamma 93.770(5)
_cell_formula_units_Z 2
_cell_length_a 12.121(3)
_cell_length_b 12.655(3)
_cell_length_c 13.290(3)
_cell_measurement_reflns_used 1487
_cell_measurement_temperature 173(2)
_cell_measurement_theta_max 2.27
_cell_measurement_theta_min 25.14
_cell_volume 1697.9(7)
_computing_cell_refinement 'Bruker SAINT'
_computing_data_collection 'Bruker APEX2'
_computing_data_reduction 'Bruker SAINT'
_computing_molecular_graphics 'Olex2 (Dolomanov et al., 2009)'
_computing_publication_material 'Olex2 (Dolomanov et al., 2009)'
_computing_structure_refinement 'ShelXL (Sheldrick, 2015)'
_computing_structure_solution 'SIR2004 (Burla et al., 2007)'
_diffrn_ambient_temperature 173(2)
_diffrn_measured_fraction_theta_full 1.000
_diffrn_measured_fraction_theta_max 0.998
_diffrn_measurement_device_type 'Bruker APEX-II CCD'
_diffrn_measurement_method '\f and \w scans'
_diffrn_radiation_type MoK\a
_diffrn_radiation_wavelength 0.71073
_diffrn_reflns_av_unetI/netI 0.1332
_diffrn_reflns_laue_measured_fraction_full 1.000
_diffrn_reflns_laue_measured_fraction_max 0.998
_diffrn_reflns_limit_h_max -14
_diffrn_reflns_limit_h_min 16
_diffrn_reflns_limit_k_max -16
_diffrn_reflns_limit_k_min 16
_diffrn_reflns_limit_l_max -17
_diffrn_reflns_limit_l_min 14
_diffrn_reflns_number 15815
_diffrn_reflns_point_group_measured_fraction_full 1.000
_diffrn_reflns_point_group_measured_fraction_max 0.998
_diffrn_reflns_theta_full 25.242
_diffrn_reflns_theta_max 27.999
_diffrn_reflns_theta_min 1.747
_diffrn_source 'fine-focus sealed tube'
_exptl_absorpt_coefficient_mu 2.548
_exptl_absorpt_correction_T_max 0.8231
_exptl_absorpt_correction_T_min 0.7343
_exptl_absorpt_correction_type multi-scan
_exptl_absorpt_process_details sadabs
_exptl_crystal_colour brown
_exptl_crystal_colour_primary brown
_exptl_crystal_density_diffrn 2.753
_exptl_crystal_description block
_exptl_crystal_F_000 1328
_exptl_crystal_size_max 0.13
_exptl_crystal_size_mid 0.12
_exptl_crystal_size_min 0.08
_refine_diff_density_max 2.764
_refine_diff_density_min -1.691
_refine_diff_density_rms 0.343
_refine_ls_extinction_method none
_refine_ls_goodness_of_fit_ref 1.023
_refine_ls_hydrogen_treatment undef
_refine_ls_matrix_type full
_refine_ls_number_parameters 303
_refine_ls_number_reflns 8188
_refine_ls_number_restraints 0
_refine_ls_restrained_S_all 1.023
_refine_ls_R_factor_all 0.1162
_refine_ls_R_factor_gt 0.0659
_refine_ls_shift/su_max 0.000
_refine_ls_shift/su_mean 0.000
_refine_ls_structure_factor_coef Fsqd
_refine_ls_weighting_details 'w=1/[\s^2^(Fo^2^)+(0.0631P)^2^+5.9428P] where P=(Fo^2^+2Fc^2^)/3'
_refine_ls_weighting_scheme calc
_refine_ls_wR_factor_gt 0.1399
_refine_ls_wR_factor_ref 0.1673
_reflns_Friedel_coverage 0.000
_reflns_number_gt 5198
_reflns_number_total 8188
_reflns_threshold_expression 'I > 2\s(I)'
_cod_data_source_file ic5b02229_si_003.cif
_cod_data_source_block mo_may41_0m
_cod_depositor_comments
;

2023-09-06
Z value and formula fixed to values more according to usual
chemical conventions.                 miguel
;
_cod_original_formula_sum 'Mo12 Na6 O76 P10'
_cod_original_formula_weight 2814.92
_cod_original_formula_moiety 'Mo12 Na6 O76 P10'
_cod_original_formula_units_Z 1
_cod_database_code 4344600
_shelxl_version_number 2013-4
_shelx_space_group_comment
;
The symmetry employed for this shelxl refinement is uniquely defined
by the following loop, which should always be used as a source of
symmetry information in preference to the above space-group names.
They are only intended as comments.
;
_olex2_refinement_description
;
1. Others
 Fixed Sof: Na37(0.5) Na3(0.5) Na2(0.5) Na1(0.5) Na40(0.5)
;
_olex2_submission_special_instructions 'No special instructions were received'

loop_
_space_group_symop_operation_xyz
'x, y, z'
'-x, -y, -z'

loop_
_atom_site_label
_atom_site_type_symbol
_atom_site_fract_x
_atom_site_fract_y
_atom_site_fract_z
_atom_site_U_iso_or_equiv
_atom_site_adp_type
_atom_site_occupancy
_atom_site_site_symmetry_order
_atom_site_calc_flag
_atom_site_refinement_flags_posn
_atom_site_refinement_flags_adp
_atom_site_refinement_flags_occupancy
P2 P 0.7960(2) 0.2433(2) 0.2177(2) 0.0084(5) Uani 1 1 d . . .
P1 P 0.6877(3) 0.4246(2) 0.4905(2) 0.0122(6) Uani 1 1 d . . .
P4 P 1.0558(3) -0.0072(2) 0.2958(2) 0.0120(6) Uani 1 1 d . . .
P3 P 0.7874(3) 0.3942(3) -0.0422(3) 0.0213(7) Uani 1 1 d . . .
O1 O 0.7033(7) 0.2601(6) 0.2688(6) 0.0109(15) Uiso 1 1 d . . .
O3 O 0.8314(6) 0.1292(6) 0.2097(6) 0.0085(15) Uiso 1 1 d . . .
O2 O 0.7366(7) 0.2485(6) 0.0930(6) 0.0097(15) Uiso 1 1 d . . .
O20 O 0.6036(7) 0.4294(6) 0.3703(6) 0.0100(15) Uiso 1 1 d . . .
O31 O 0.3527(7) 0.5152(6) 0.4132(7) 0.0168(17) Uiso 1 1 d . . .
O21 O 0.6883(7) 0.3021(6) 0.4815(6) 0.0120(16) Uiso 1 1 d . . .
O28 O 0.9208(7) 0.3384(6) 0.3036(6) 0.0132(16) Uiso 1 1 d . . .
O27 O 0.8214(7) 0.4978(7) 0.5456(7) 0.0174(17) Uiso 1 1 d . . .
O16 O 0.9763(7) 0.0233(6) 0.3575(7) 0.0148(17) Uiso 1 1 d . . .
O17 O 1.0136(7) 0.0172(6) 0.1827(7) 0.0153(17) Uiso 1 1 d . . .
O30 O 0.1947(7) 0.0621(7) 0.3876(7) 0.0199(18) Uiso 1 1 d . . .
P5 P 0.8823(3) 0.6414(3) 0.3774(3) 0.0215(7) Uani 1 1 d . . .
O19 O 0.6800(7) 0.4085(7) -0.0158(7) 0.0177(17) Uiso 1 1 d . . .
O18 O 0.8118(8) 0.2759(7) -0.0702(7) 0.0207(18) Uiso 1 1 d . . .
O29 O 1.0609(8) -0.1351(7) 0.2696(7) 0.0225(19) Uiso 1 1 d . . .
O6 O 0.6140(7) 0.0188(6) 0.1970(6) 0.0103(15) Uiso 1 1 d . . .
O5 O 0.4848(6) 0.1896(6) 0.0389(6) 0.0093(15) Uiso 1 1 d . . .
O4 O 0.6632(7) 0.0095(6) -0.0381(6) 0.0109(15) Uiso 1 1 d . . .
O25 O 0.7731(10) 0.4301(9) -0.1453(10) 0.050(3) Uiso 1 1 d . . .
O8 O 0.5634(7) 0.1717(6) -0.1318(6) 0.0125(16) Uiso 1 1 d . . .
O13 O 0.4252(7) 0.3408(7) -0.0818(7) 0.0205(18) Uiso 1 1 d . . .
O24 O 0.6209(7) 0.4248(6) 0.1653(6) 0.0136(16) Uiso 1 1 d . . .
O15 O 0.5857(7) 0.0734(6) 0.4082(7) 0.0150(17) Uiso 1 1 d . . .
O7 O 0.7696(7) -0.0923(6) 0.1259(6) 0.0143(16) Uiso 1 1 d . . .
O23 O 0.9087(7) 0.1317(6) 0.0372(6) 0.0144(16) Uiso 1 1 d . . .
O11 O 0.8378(7) -0.1210(7) -0.0626(7) 0.0167(17) Uiso 1 1 d . . .
O10 O 0.7596(7) -0.0973(6) 0.3381(7) 0.0163(17) Uiso 1 1 d . . .
O22 O 0.8276(7) 0.1512(6) 0.4262(6) 0.0116(16) Uiso 1 1 d . . .
O9 O 0.4835(7) 0.1850(6) 0.2435(6) 0.0115(16) Uiso 1 1 d . . .
O12 O 0.7144(7) 0.0445(7) -0.2150(7) 0.0182(18) Uiso 1 1 d . . .
O14 O 0.3804(7) 0.3540(7) 0.1517(7) 0.0189(18) Uiso 1 1 d . . .
O26 O 0.9108(12) 0.4751(11) 0.0737(11) 0.064(4) Uiso 1 1 d . . .
O32 O 0.8969(7) 0.5388(7) 0.4097(7) 0.0180(18) Uiso 1 1 d . . .
O34 O 0.9961(8) 0.7045(8) 0.3808(8) 0.028(2) Uiso 1 1 d . . .
O35 O 0.8456(10) 0.7271(9) 0.4670(10) 0.049(3) Uiso 1 1 d . . .
O33 O 0.7802(10) 0.6086(9) 0.2448(10) 0.049(3) Uiso 1 1 d . . .
Na4 Na 0.5000 0.0000 0.0000 0.0087(12) Uani 1 2 d S T P
O39 O 0.7486(10) 0.2346(9) 0.6719(9) 0.041(3) Uiso 1 1 d . . .
Na37 Na 0.8614(11) 0.6993(9) 0.1076(10) 0.040(3) Uani 0.5 1 d . . .
O36 O 0.5151(12) 0.8322(11) 0.3752(11) 0.066(4) Uiso 1 1 d . . .
Mo3 Mo 0.51821(8) 0.31753(8) 0.18609(8) 0.0095(2) Uani 1 1 d . . .
Mo5 Mo 0.73894(9) 0.12156(8) -0.07597(8) 0.0106(2) Uani 1 1 d . . .
Mo6 Mo 0.83525(8) -0.00502(8) 0.04329(8) 0.0093(2) Uani 1 1 d . . .
Mo2 Mo 0.64795(8) 0.14112(8) 0.34727(8) 0.0090(2) Uani 1 1 d . . .
Mo1 Mo 0.78525(9) 0.00744(8) 0.29336(8) 0.0095(2) Uani 1 1 d . . .
Mo4 Mo 0.55395(9) 0.30958(8) 0.00445(8) 0.0107(2) Uani 1 1 d . . .
Na3 Na 0.5363(8) 0.6398(7) 0.4171(7) 0.0121(18) Uani 0.5 1 d . . .
Na2 Na 0.3077(9) 0.2204(8) 0.3447(8) 0.019(2) Uani 0.5 1 d . . .
Na1 Na 0.5819(10) 0.0264(9) 0.5665(8) 0.029(2) Uani 0.5 1 d . . .
Na40 Na 1.1082(10) 0.2998(11) 0.2161(11) 0.047(3) Uani 0.5 1 d . . .
O38 O 0.8856(14) 0.6310(12) -0.1361(13) 0.082(4) Uiso 1 1 d . . .

loop_
_atom_site_aniso_label
_atom_site_aniso_U_11
_atom_site_aniso_U_22
_atom_site_aniso_U_33
_atom_site_aniso_U_23
_atom_site_aniso_U_13
_atom_site_aniso_U_12
P2 0.0079(13) 0.0081(14) 0.0066(12) 0.0005(10) 0.0031(10) 0.0003(10)
P1 0.0129(14) 0.0087(14) 0.0090(13) -0.0025(11) 0.0046(11) -0.0008(11)
P4 0.0097(13) 0.0129(15) 0.0127(14) 0.0061(11) 0.0038(11) 0.0024(11)
P3 0.0301(18) 0.0130(16) 0.0226(17) 0.0013(13) 0.0193(15) -0.0032(13)
P5 0.0135(15) 0.0133(16) 0.0294(18) 0.0061(14) 0.0052(14) -0.0021(12)
Na4 0.013(3) 0.006(3) 0.008(3) 0.000(2) 0.008(2) 0.002(2)
Na37 0.052(8) 0.026(6) 0.029(6) 0.010(5) 0.005(5) 0.021(6)
Mo3 0.0084(4) 0.0075(5) 0.0097(4) 0.0011(4) 0.0034(4) 0.0011(3)
Mo5 0.0095(4) 0.0126(5) 0.0107(4) 0.0046(4) 0.0056(4) 0.0011(4)
Mo6 0.0079(4) 0.0094(5) 0.0092(4) 0.0013(4) 0.0046(4) 0.0010(3)
Mo2 0.0088(4) 0.0085(5) 0.0076(4) 0.0013(3) 0.0035(4) 0.0005(3)
Mo1 0.0092(4) 0.0101(5) 0.0090(4) 0.0028(4) 0.0047(4) 0.0022(3)
Mo4 0.0095(4) 0.0095(5) 0.0109(4) 0.0041(4) 0.0029(4) 0.0018(4)
Na3 0.010(4) 0.011(4) 0.018(4) 0.006(4) 0.009(4) 0.000(3)
Na2 0.028(5) 0.012(5) 0.022(5) 0.007(4) 0.016(4) 0.003(4)
Na1 0.044(7) 0.030(6) 0.013(5) 0.011(4) 0.014(5) 0.005(5)
Na40 0.022(6) 0.057(8) 0.043(7) -0.007(6) 0.019(6) 0.004(6)

loop_
_atom_type_symbol
_atom_type_description
_atom_type_scat_dispersion_real
_atom_type_scat_dispersion_imag
_atom_type_scat_source
Mo Mo -1.6832 0.6857 'International Tables Vol C Tables 4.2.6.8 and 6.1.1.4'
Na Na 0.0362 0.0249 'International Tables Vol C Tables 4.2.6.8 and 6.1.1.4'
O O 0.0106 0.0060 'International Tables Vol C Tables 4.2.6.8 and 6.1.1.4'
P P 0.1023 0.0942 'International Tables Vol C Tables 4.2.6.8 and 6.1.1.4'

loop_
_geom_angle_atom_site_label_1
_geom_angle_atom_site_label_2
_geom_angle_atom_site_label_3
_geom_angle
_geom_angle_site_symmetry_1
_geom_angle_site_symmetry_3
O1 P2 O28 110.2(4) . .
O3 P2 O1 110.8(4) . .
O3 P2 O2 109.9(4) . .
O3 P2 O28 106.5(4) . .
O2 P2 O1 109.3(4) . .
O2 P2 O28 110.0(4) . .
O20 P1 O31 111.5(4) . 2_666
O20 P1 O21 111.8(4) . .
O20 P1 O27 110.8(4) . .
O21 P1 O31 108.6(4) . 2_666
O21 P1 O27 111.8(4) . .
O27 P1 O31 101.8(4) . 2_666
O16 P4 O17 113.9(4) . .
O16 P4 O30 108.2(4) . 1_655
O16 P4 O29 109.2(5) . .
O17 P4 O30 109.3(4) . 1_655
O17 P4 O29 111.1(4) . .
O29 P4 O30 104.7(5) . 1_655
O19 P3 O18 115.8(5) . .
O19 P3 O25 111.6(6) . .
O19 P3 O26 108.0(6) . .
O18 P3 O25 107.9(5) . .
O18 P3 O26 105.5(6) . .
O25 P3 O26 107.6(6) . .
P2 O1 Mo3 125.2(4) . .
P2 O1 Mo2 124.3(4) . .
Mo2 O1 Mo3 100.9(3) . .
P2 O3 Mo6 126.0(4) . .
P2 O3 Mo1 126.2(4) . .
Mo1 O3 Mo6 100.2(3) . .
P2 O2 Mo5 125.3(4) . .
P2 O2 Mo4 127.0(4) . .
Mo5 O2 Mo4 101.2(3) . .
P1 O20 Mo3 137.1(4) . .
P1 O20 Na3 107.1(4) . .
Mo3 O20 Na3 115.6(3) . .
P1 O31 Na3 115.4(4) 2_666 .
P1 O21 Mo2 137.5(4) . .
P2 O28 Na40 110.9(4) . .
P4 O16 Mo1 132.8(4) . .
P4 O17 Mo6 131.7(5) . .
P4 O30 Na2 120.5(5) 1_455 .
P4 O30 Na1 126.5(5) 1_455 2_656
Na2 O30 Na1 85.8(4) . 2_656
O32 P5 O34 116.5(5) . .
O32 P5 O35 107.0(5) . .
O32 P5 O33 111.6(5) . .
O34 P5 O35 109.0(6) . .
O34 P5 O33 102.2(6) . .
O33 P5 O35 110.5(6) . .
P3 O19 Mo4 137.3(5) . .
P3 O18 Mo5 136.5(5) . .
P4 O29 Na37 120.9(5) . 1_545
Mo2 O6 Na4 130.9(3) . .
Mo2 O6 Mo1 83.3(3) . .
Mo1 O6 Na4 133.6(4) . .
Mo3 O5 Na4 132.6(3) . .
Mo4 O5 Na4 131.6(3) . .
Mo4 O5 Mo3 83.4(3) . .
Mo5 O4 Na4 132.0(4) . .
Mo5 O4 Mo6 83.5(3) . .
Mo6 O4 Na4 133.7(4) . .
Mo4 O8 Mo5 114.7(3) . .
Mo4 O24 Mo3 84.4(3) . .
Mo2 O15 Na1 155.2(5) . .
Mo2 O15 Na1 158.1(5) . 2_656
Na1 O15 Na1 45.4(5) . 2_656
Mo6 O7 Na37 108.3(4) . 1_545
Mo1 O7 Na37 117.2(4) . 1_545
Mo1 O7 Mo6 116.7(3) . .
Mo5 O23 Mo6 84.4(3) . .
Mo5 O23 Na40 136.6(4) . .
Mo6 O23 Na40 127.5(5) . .
Mo6 O11 Na40 169.2(5) . 2_755
Mo1 O22 Mo2 84.1(3) . .
Mo3 O9 Na2 113.3(3) . .
Mo2 O9 Mo3 113.8(3) . .
Mo2 O9 Na2 114.8(3) . .
Mo5 O12 Na1 139.8(5) . 1_554
P3 O26 Na37 103.1(6) . .
P5 O33 Na37 113.9(6) . .
O6 Na4 O6 180.0 2_655 .
O6 Na4 O5 82.6(2) 2_655 .
O6 Na4 O5 82.6(2) . 2_655
O6 Na4 O5 97.4(2) 2_655 2_655
O6 Na4 O5 97.4(2) . .
O5 Na4 O5 180.0 2_655 .
O4 Na4 O6 96.5(2) . .
O4 Na4 O6 83.5(2) . 2_655
O4 Na4 O6 83.5(2) 2_655 .
O4 Na4 O6 96.5(2) 2_655 2_655
O4 Na4 O5 81.7(2) . 2_655
O4 Na4 O5 81.7(2) 2_655 .
O4 Na4 O5 98.3(2) 2_655 2_655
O4 Na4 O5 98.3(2) . .
O4 Na4 O4 180.0 . 2_655
O29 Na37 O7 75.7(4) 1_565 1_565
O29 Na37 O26 112.9(5) 1_565 .
O29 Na37 O33 104.9(5) 1_565 .
O26 Na37 O7 170.8(6) . 1_565
O26 Na37 O33 72.2(4) . .
O33 Na37 O7 102.9(5) . 1_565
Na3 O36 Na1 116.7(5) . 1_565
Na1 O36 Na3 129.9(6) 2_666 .
Na1 O36 Na1 43.9(5) 2_666 1_565
O1 Mo3 Mo4 89.89(18) . .
O20 Mo3 O1 77.5(3) . .
O20 Mo3 O9 86.5(3) . .
O20 Mo3 Mo4 134.3(2) . .
O5 Mo3 O1 83.5(3) . .
O5 Mo3 O20 160.6(3) . .
O5 Mo3 O9 84.1(3) . .
O5 Mo3 Mo4 48.3(2) . .
O24 Mo3 O1 83.6(3) . .
O24 Mo3 O20 87.0(3) . .
O24 Mo3 O5 94.5(3) . .
O24 Mo3 O9 155.1(3) . .
O24 Mo3 Mo4 47.6(2) . .
O9 Mo3 O1 71.5(3) . .
O9 Mo3 Mo4 131.05(19) . .
O14 Mo3 O1 166.8(3) . .
O14 Mo3 O20 94.5(3) . .
O14 Mo3 O5 103.5(3) . .
O14 Mo3 O24 106.6(3) . .
O14 Mo3 O9 97.8(3) . .
O14 Mo3 Mo4 103.1(3) . .
O2 Mo5 Mo6 89.42(17) . .
O18 Mo5 O2 79.0(3) . .
O18 Mo5 O8 85.7(3) . .
O18 Mo5 Mo6 132.8(2) . .
O4 Mo5 O2 82.2(3) . .
O4 Mo5 O18 161.0(3) . .
O4 Mo5 O8 86.6(3) . .
O4 Mo5 Mo6 48.4(2) . .
O8 Mo5 O2 71.3(3) . .
O8 Mo5 Mo6 133.6(2) . .
O23 Mo5 O2 83.7(3) . .
O23 Mo5 O18 85.1(3) . .
O23 Mo5 O4 94.7(3) . .
O23 Mo5 O8 154.6(3) . .
O23 Mo5 Mo6 47.9(2) . .
O12 Mo5 O2 166.3(3) . .
O12 Mo5 O18 95.5(4) . .
O12 Mo5 O4 102.4(3) . .
O12 Mo5 O8 95.9(3) . .
O12 Mo5 O23 108.5(3) . .
O12 Mo5 Mo6 103.3(3) . .
O3 Mo6 Mo5 88.08(17) . .
O17 Mo6 O3 77.9(3) . .
O17 Mo6 O7 85.5(3) . .
O17 Mo6 Mo5 132.2(2) . .
O4 Mo6 O3 81.8(3) . .
O4 Mo6 O17 159.5(3) . .
O4 Mo6 O7 86.0(3) . .
O4 Mo6 Mo5 48.2(2) . .
O7 Mo6 O3 70.7(3) . .
O7 Mo6 Mo5 132.4(2) . .
O23 Mo6 O3 82.3(3) . .
O23 Mo6 O17 85.0(3) . .
O23 Mo6 O4 94.3(3) . .
O23 Mo6 O7 152.7(3) . .
O23 Mo6 Mo5 47.7(2) . .
O11 Mo6 O3 168.0(3) . .
O11 Mo6 O17 97.8(3) . .
O11 Mo6 O4 101.8(3) . .
O11 Mo6 O7 98.0(3) . .
O11 Mo6 O23 108.6(3) . .
O11 Mo6 Mo5 102.9(3) . .
O1 Mo2 Mo1 90.44(18) . .
O21 Mo2 O1 78.9(3) . .
O21 Mo2 O9 85.7(3) . .
O21 Mo2 Mo1 133.9(2) . .
O6 Mo2 O1 84.6(3) . .
O6 Mo2 O21 163.3(3) . .
O6 Mo2 O9 86.4(3) . .
O6 Mo2 Mo1 48.6(2) . .
O15 Mo2 O1 167.1(3) . .
O15 Mo2 O21 92.9(3) . .
O15 Mo2 O6 102.8(3) . .
O15 Mo2 O22 106.6(3) . .
O15 Mo2 O9 97.3(3) . .
O15 Mo2 Mo1 102.4(3) . .
O22 Mo2 O1 83.0(3) . .
O22 Mo2 O21 86.2(3) . .
O22 Mo2 O6 94.9(3) . .
O22 Mo2 O9 155.2(3) . .
O22 Mo2 Mo1 47.8(2) . .
O9 Mo2 O1 72.4(3) . .
O9 Mo2 Mo1 133.7(2) . .
O3 Mo1 Mo2 87.42(17) . .
O16 Mo1 O3 78.5(3) . .
O16 Mo1 O7 85.2(3) . .
O16 Mo1 Mo2 134.2(2) . .
O6 Mo1 O3 81.3(3) . .
O6 Mo1 O16 159.4(3) . .
O6 Mo1 O7 84.4(3) . .
O6 Mo1 Mo2 48.1(2) . .
O7 Mo1 O3 71.2(3) . .
O7 Mo1 Mo2 130.8(2) . .
O10 Mo1 O3 169.8(3) . .
O10 Mo1 O16 97.0(3) . .
O10 Mo1 O6 102.2(3) . .
O10 Mo1 O7 99.5(3) . .
O10 Mo1 O22 106.8(3) . .
O10 Mo1 Mo2 102.1(3) . .
O22 Mo1 O3 82.2(3) . .
O22 Mo1 O16 86.6(3) . .
O22 Mo1 O6 94.7(3) . .
O22 Mo1 O7 153.3(3) . .
O22 Mo1 Mo2 48.1(2) . .
O2 Mo4 Mo3 87.54(17) . .
O19 Mo4 O2 78.7(3) . .
O19 Mo4 O8 84.6(3) . .
O19 Mo4 Mo3 134.0(2) . .
O5 Mo4 O2 81.1(3) . .
O5 Mo4 O19 159.5(3) . .
O5 Mo4 O8 85.2(3) . .
O5 Mo4 Mo3 48.3(2) . .
O8 Mo4 O2 71.3(3) . .
O8 Mo4 Mo3 131.9(2) . .
O13 Mo4 O2 169.4(3) . .
O13 Mo4 O19 97.2(4) . .
O13 Mo4 O5 101.9(3) . .
O13 Mo4 O8 98.7(3) . .
O13 Mo4 O24 106.8(3) . .
O13 Mo4 Mo3 102.1(3) . .
O24 Mo4 O2 82.8(3) . .
O24 Mo4 O19 86.5(3) . .
O24 Mo4 O5 94.9(3) . .
O24 Mo4 O8 153.8(3) . .
O24 Mo4 Mo3 48.0(2) . .
O31 Na3 O20 80.7(3) . .
O31 Na3 O36 121.9(5) . .
O31 Na3 Na2 106.4(4) . 2_666
O36 Na3 O20 148.9(5) . .
O36 Na3 Na2 86.6(4) . 2_666
Na2 Na3 O20 108.6(4) 2_666 .
O30 Na2 O9 125.6(4) . .
O30 Na2 Na3 96.4(4) . 2_666
O30 Na2 Na1 49.3(3) . 2_656
O30 Na2 Na40 102.3(4) . 1_455
O9 Na2 Na1 81.5(3) . 2_656
Na3 Na2 O9 102.7(4) 2_666 .
Na3 Na2 Na1 86.2(3) 2_666 2_656
Na3 Na2 Na40 116.9(4) 2_666 1_455
Na40 Na2 O9 112.7(4) 1_455 .
Na40 Na2 Na1 147.2(4) 1_455 2_656
O30 Na1 Na2 44.8(3) 2_656 2_656
O15 Na1 O30 116.9(4) 2_656 2_656
O15 Na1 O30 93.1(4) . 2_656
O15 Na1 O15 134.6(5) . 2_656
O15 Na1 O12 144.4(5) . 1_556
O15 Na1 O12 80.9(4) 2_656 1_556
O15 Na1 O39 139.2(5) 2_656 .
O15 Na1 O39 72.9(4) . .
O15 Na1 O36 71.3(4) . 1_545
O15 Na1 O36 84.5(5) 2_656 1_545
O15 Na1 Na2 127.1(4) . 2_656
O15 Na1 Na2 72.0(3) 2_656 2_656
O12 Na1 O30 64.9(3) 1_556 2_656
O12 Na1 O39 76.9(4) 1_556 .
O12 Na1 O36 123.2(5) 1_556 1_545
O12 Na1 Na2 55.7(3) 1_556 2_656
O39 Na1 O30 83.5(4) . 2_656
O39 Na1 Na2 119.3(4) . 2_656
O36 Na1 O30 74.2(4) 1_545 2_656
O36 Na1 O30 149.7(6) 2_666 2_656
O36 Na1 O15 96.2(5) 2_666 .
O36 Na1 O15 75.2(5) 2_666 2_656
O36 Na1 O12 91.8(5) 2_666 1_556
O36 Na1 O39 71.9(5) 2_666 .
O36 Na1 O39 136.2(5) 1_545 .
O36 Na1 O36 136.1(5) 2_666 1_545
O36 Na1 Na2 136.6(5) 2_666 2_656
O36 Na1 Na2 67.5(4) 1_545 2_656
Na1 Na1 O30 132.1(8) 2_656 2_656
Na1 Na1 O15 63.3(6) 2_656 2_656
Na1 Na1 O15 71.3(5) 2_656 .
Na1 Na1 O12 144.2(8) 2_656 1_556
Na1 Na1 O39 129.8(8) 2_656 .
Na1 Na1 O36 78.2(7) 2_656 2_666
Na1 Na1 O36 57.9(6) 2_656 1_545
Na1 Na1 Na2 110.3(7) 2_656 2_656
O23 Na40 O28 79.1(4) . .
O23 Na40 O11 64.7(3) . 2_755
O23 Na40 Na2 113.6(5) . 1_655
O11 Na40 O28 140.1(5) 2_755 .
Na2 Na40 O28 116.5(5) 1_655 .
Na2 Na40 O11 67.8(4) 1_655 2_755
O38 Na40 O28 116.0(8) 2_765 .
O38 Na40 O23 95.9(7) 2_765 .
O38 Na40 O11 85.3(7) 2_765 2_755
O38 Na40 Na2 123.3(8) 2_765 1_655

loop_
_geom_bond_atom_site_label_1
_geom_bond_atom_site_label_2
_geom_bond_distance
_geom_bond_site_symmetry_2
P2 O1 1.536(8) .
P2 O3 1.518(7) .
P2 O2 1.525(7) .
P2 O28 1.565(8) .
P1 O20 1.509(7) .
P1 O31 1.556(8) 2_666
P1 O21 1.516(8) .
P1 O27 1.542(8) .
P4 O16 1.507(8) .
P4 O17 1.508(8) .
P4 O30 1.569(8) 1_655
P4 O29 1.555(9) .
P3 O19 1.493(8) .
P3 O18 1.505(9) .
P3 O25 1.523(11) .
P3 O26 1.576(13) .
O1 Mo3 2.321(7) .
O1 Mo2 2.297(7) .
O3 Mo6 2.341(7) .
O3 Mo1 2.331(7) .
O2 Mo5 2.320(7) .
O2 Mo4 2.338(7) .
O20 Mo3 2.121(7) .
O20 Na3 2.793(11) .
O31 P1 1.556(8) 2_666
O31 Na3 2.614(11) .
O21 Mo2 2.093(7) .
O28 Na40 2.965(13) .
O16 Mo1 2.067(8) .
O17 Mo6 2.087(7) .
O30 P4 1.569(8) 1_455
O30 Na2 2.691(12) .
O30 Na1 2.896(14) 2_656
P5 O32 1.491(8) .
P5 O34 1.523(10) .
P5 O35 1.577(11) .
P5 O33 1.553(11) .
O19 Mo4 2.071(8) .
O18 Mo5 2.054(8) .
O29 Na37 2.624(14) 1_545
O6 Na4 2.300(7) .
O6 Mo2 1.948(7) .
O6 Mo1 1.964(7) .
O5 Na4 2.325(7) .
O5 Mo3 1.956(7) .
O5 Mo4 1.956(7) .
O4 Na4 2.246(7) .
O4 Mo5 1.945(7) .
O4 Mo6 1.951(7) .
O8 Mo5 2.147(7) .
O8 Mo4 2.127(7) .
O13 Mo4 1.658(8) .
O24 Mo3 1.944(8) .
O24 Mo4 1.931(7) .
O15 Mo2 1.685(8) .
O15 Na1 2.521(13) 2_656
O15 Na1 2.378(12) .
O7 Na37 2.908(12) 1_545
O7 Mo6 2.113(8) .
O7 Mo1 2.096(7) .
O23 Mo5 1.927(7) .
O23 Mo6 1.935(8) .
O23 Na40 2.685(13) .
O11 Mo6 1.691(8) .
O11 Na40 2.845(13) 2_755
O10 Mo1 1.678(8) .
O22 Mo2 1.946(7) .
O22 Mo1 1.935(7) .
O9 Mo3 2.137(7) .
O9 Mo2 2.115(7) .
O9 Na2 2.957(12) .
O12 Mo5 1.672(8) .
O12 Na1 2.572(12) 1_554
O14 Mo3 1.672(8) .
O26 Na37 2.873(16) .
O33 Na37 2.887(17) .
Na4 O6 2.300(7) 2_655
Na4 O5 2.325(7) 2_655
Na4 O4 2.246(7) 2_655
O39 Na1 2.741(15) .
Na37 O29 2.624(14) 1_565
Na37 O7 2.908(12) 1_565
O36 Na3 2.670(15) .
O36 Na1 2.674(16) 1_565
O36 Na1 2.314(16) 2_666
Mo3 Mo4 2.6017(14) .
Mo5 Mo6 2.5939(14) .
Mo2 Mo1 2.5998(14) .
Na3 Na2 2.757(12) 2_666
Na2 Na3 2.757(12) 2_666
Na2 Na1 3.807(13) 2_656
Na2 Na40 2.769(16) 1_455
Na1 O30 2.896(14) 2_656
Na1 O15 2.521(13) 2_656
Na1 O12 2.572(12) 1_556
Na1 O36 2.314(16) 2_666
Na1 O36 2.674(16) 1_545
Na1 Na2 3.807(13) 2_656
Na1 Na1 1.89(2) 2_656
Na40 O11 2.845(13) 2_755
Na40 Na2 2.769(16) 1_655
Na40 O38 1.599(19) 2_765
O38 Na40 1.599(19) 2_765
